data_7009854
loop_
_publ_author_name
'Biradha, Kumar'
'Fujita, Makoto'

_publ_section_title
;
 Co-ordination polymers containing square grids of dimension
 15&#x2005;\\times &#x2005;15 \%A&#x200A;&#x2020;
;
_journal_issue 21
_journal_name_full 'Journal of the Chemical Society, Dalton Transactions'
_journal_page_first 3805
_journal_paper_doi 10.1039/b004054l
_journal_year 2000
_chemical_formula_sum 'C60 H42 Cu N8 O10'
_chemical_formula_weight 1098.56
_chemical_name_systematic
; 
 ? 
;
_space_group_IT_number 9
_symmetry_cell_setting monoclinic
_symmetry_space_group_name_Hall 'C -2yc'
_symmetry_space_group_name_H-M 'C 1 c 1'
_atom_sites_solution_hydrogens geom
_atom_sites_solution_primary direct
_atom_sites_solution_secondary difmap
_audit_creation_method SHELXL-97
_cell_angle_alpha 90.00
_cell_angle_beta 101.982(3)
_cell_angle_gamma 90.00
_cell_formula_units_Z 4
_cell_length_a 13.8097(18)
_cell_length_b 24.700(3)
_cell_length_c 15.2856(19)
_cell_measurement_temperature 193(2)
_cell_volume 5100.3(11)
_computing_structure_refinement 'SHELXL-97 (Sheldrick, 1997)'
_computing_structure_solution 'SHELXS-97 (Sheldrick, 1990)'
_diffrn_ambient_temperature 193(2)
_diffrn_measured_fraction_theta_full 0.995
_diffrn_measured_fraction_theta_max 0.995
_diffrn_radiation_monochromator graphite
_diffrn_radiation_source 'fine-focus sealed tube'
_diffrn_radiation_type MoK\a
_diffrn_radiation_wavelength 0.71073
_diffrn_reflns_av_R_equivalents 0.0882
_diffrn_reflns_av_sigmaI/netI 0.1926
_diffrn_reflns_limit_h_max 18
_diffrn_reflns_limit_h_min -15
_diffrn_reflns_limit_k_max 32
_diffrn_reflns_limit_k_min -26
_diffrn_reflns_limit_l_max 15
_diffrn_reflns_limit_l_min -20
_diffrn_reflns_number 16768
_diffrn_reflns_theta_full 27.95
_diffrn_reflns_theta_max 27.95
_diffrn_reflns_theta_min 1.72
_exptl_absorpt_coefficient_mu 0.500
_exptl_absorpt_correction_T_max 0.9517
_exptl_absorpt_correction_T_min 0.9287
_exptl_crystal_density_diffrn 1.431
_exptl_crystal_density_method 'not measured'
_exptl_crystal_F_000 2268
_exptl_crystal_size_max 0.15
_exptl_crystal_size_mid 0.15
_exptl_crystal_size_min 0.10
_refine_diff_density_max 0.984
_refine_diff_density_min -0.619
_refine_diff_density_rms 0.122
_refine_ls_abs_structure_details 'Flack H D (1983), Acta Cryst. A39, 876-881'
_refine_ls_abs_structure_Flack 0.00
_refine_ls_extinction_method none
_refine_ls_goodness_of_fit_ref 0.934
_refine_ls_hydrogen_treatment mixed
_refine_ls_matrix_type full
_refine_ls_number_parameters 683
_refine_ls_number_reflns 9892
_refine_ls_number_restraints 176
_refine_ls_restrained_S_all 0.933
_refine_ls_R_factor_all 0.1894
_refine_ls_R_factor_gt 0.0764
_refine_ls_shift/su_max 0.532
_refine_ls_shift/su_mean 0.043
_refine_ls_structure_factor_coef Fsqd
_refine_ls_weighting_details 'calc w=1/[\s^2^(Fo^2^)+(0.1196P)^2^+0.0000P] where P=(Fo^2^+2Fc^2^)/3'
_refine_ls_weighting_scheme calc
_refine_ls_wR_factor_gt 0.1819
_refine_ls_wR_factor_ref 0.2386
_reflns_number_gt 4343
_reflns_number_total 9892
_reflns_threshold_expression >2sigma(I)
_cod_data_source_file b004054l.txt
_cod_data_source_block 7
_cod_depositor_comments
;
The following automatic conversions were performed:
'_symmetry_cell_setting' value 'Monoclinic' changed to 'monoclinic'
according to '/home/saulius/struct/CIF-dictionaries/cif_core.dic'
dictionary named 'cif_core.dic' version 2.4.1 from 2010-06-29.

Automatic conversion script
Id: cif_fix_enum 1527 2010-12-29 10:47:43Z saulius 
;
_cod_original_sg_symbol_H-M Cc
_cod_database_code 7009854

loop_
_symmetry_equiv_pos_as_xyz
'x, y, z'
'x, -y, z+1/2'
'x+1/2, y+1/2, z'
'x+1/2, -y+1/2, z+1/2'

loop_
_atom_site_label
_atom_site_type_symbol
_atom_site_fract_x
_atom_site_fract_y
_atom_site_fract_z
_atom_site_U_iso_or_equiv
_atom_site_adp_type
_atom_site_occupancy
_atom_site_symmetry_multiplicity
_atom_site_calc_flag
_atom_site_refinement_flags
_atom_site_disorder_assembly
_atom_site_disorder_group
Cu1 Cu -0.61700(19) 0.50018(3) 0.37962(16) 0.0212(2) Uani 1 1 d . . .
O1A O -0.5145(9) 0.5051(5) 0.2692(8) 0.073(4) Uani 1 1 d . . .
O1B O -0.7221(8) 0.5002(3) 0.4868(7) 0.039(3) Uani 1 1 d . . .
N11A N -1.0301(8) 0.9428(4) -0.0486(7) 0.021(3) Uani 1 1 d U . .
C11A C -0.9996(10) 0.8979(5) -0.0932(9) 0.021(3) Uani 1 1 d U . .
H11A H -1.0106 0.8994 -0.1566 0.025 Uiso 1 1 calc R . .
C12A C -0.9552(10) 0.8520(4) -0.0521(8) 0.022(3) Uani 1 1 d U . .
H12A H -0.9319 0.8242 -0.0855 0.027 Uiso 1 1 calc R . .
C13A C -0.9457(10) 0.8476(5) 0.0387(9) 0.021(3) Uani 1 1 d U . .
C14A C -0.9790(11) 0.8926(5) 0.0848(10) 0.028(3) Uani 1 1 d U . .
H14A H -0.9721 0.8923 0.1479 0.034 Uiso 1 1 calc R . .
C15A C -1.0205(12) 0.9353(5) 0.0353(10) 0.035(4) Uani 1 1 d U . .
H15A H -1.0458 0.9631 0.0672 0.042 Uiso 1 1 calc R . .
C21A C -0.9091(10) 0.7984(6) 0.0855(9) 0.022(3) Uani 1 1 d U . .
C22A C -0.9690(11) 0.7574(5) 0.0995(10) 0.027(3) Uani 1 1 d U . .
C23A C -0.9340(9) 0.7065(5) 0.1421(8) 0.015(2) Uani 1 1 d U . .
C24A C -0.8346(10) 0.7009(5) 0.1676(9) 0.020(3) Uani 1 1 d U . .
C25A C -0.7619(10) 0.7413(5) 0.1546(7) 0.014(2) Uani 1 1 d U . .
C26A C -0.8044(10) 0.7898(5) 0.1117(9) 0.026(3) Uani 1 1 d U . .
C31A C -1.0696(11) 0.7628(5) 0.0769(9) 0.027(3) Uani 1 1 d U . .
H31A H -1.0973 0.7962 0.0527 0.032 Uiso 1 1 calc R . .
C32A C -1.1302(10) 0.7220(5) 0.0881(9) 0.031(3) Uani 1 1 d U . .
H32A H -1.1993 0.7263 0.0660 0.037 Uiso 1 1 calc R . .
C33A C -1.0973(9) 0.6744(5) 0.1299(9) 0.024(3) Uani 1 1 d U . .
H33A H -1.1438 0.6481 0.1401 0.029 Uiso 1 1 calc R . .
C34A C -1.0007(10) 0.6646(6) 0.1563(9) 0.032(4) Uani 1 1 d U . .
H34A H -0.9771 0.6311 0.1834 0.039 Uiso 1 1 calc R . .
C41A C -0.7330(10) 0.8315(5) 0.1018(9) 0.025(3) Uani 1 1 d U . .
H41A H -0.7584 0.8647 0.0749 0.029 Uiso 1 1 calc R . .
C42A C -0.6313(12) 0.8268(6) 0.1284(12) 0.047(4) Uani 1 1 d U . .
H42A H -0.5894 0.8561 0.1203 0.056 Uiso 1 1 calc R . .
C43A C -0.5886(10) 0.7754(5) 0.1698(9) 0.024(3) Uani 1 1 d U . .
H43A H -0.5191 0.7697 0.1851 0.029 Uiso 1 1 calc R . .
C44A C -0.6545(10) 0.7361(5) 0.1850(9) 0.022(3) Uani 1 1 d U . .
H44A H -0.6290 0.7043 0.2166 0.027 Uiso 1 1 calc R . .
N51A N -0.6990(8) 0.5602(4) 0.3101(7) 0.017(3) Uani 1 1 d U . .
C51A C -0.7131(8) 0.5598(5) 0.2170(8) 0.015(3) Uani 1 1 d U . .
H51A H -0.6933 0.5297 0.1862 0.017 Uiso 1 1 calc R . .
C52A C -0.7589(10) 0.6066(5) 0.1694(9) 0.026(3) Uani 1 1 d U . .
H52A H -0.7689 0.6081 0.1061 0.031 Uiso 1 1 calc R . .
C53A C -0.7875(10) 0.6485(5) 0.2152(9) 0.022(3) Uani 1 1 d U . .
C54A C -0.7775(10) 0.6422(5) 0.3076(9) 0.028(3) Uani 1 1 d U . .
H54A H -0.8009 0.6700 0.3409 0.033 Uiso 1 1 calc R . .
C55A C -0.7347(11) 0.5967(6) 0.3512(9) 0.028(3) Uani 1 1 d U . .
H55A H -0.7321 0.5929 0.4135 0.034 Uiso 1 1 calc R . .
C54B C -0.6796(10) 0.3580(5) 0.2272(9) 0.028(4) Uani 1 1 d U . .
H54B H -0.6381 0.3306 0.2113 0.034 Uiso 1 1 calc R . .
C55B C -0.6382(11) 0.4052(5) 0.2650(9) 0.024(3) Uani 1 1 d U . .
H55B H -0.5702 0.4121 0.2669 0.029 Uiso 1 1 calc R . .
N11B N -1.0435(8) 0.0589(4) -0.0458(7) 0.020(3) Uani 1 1 d U . .
C11B C -0.9432(11) 0.0677(5) -0.0290(10) 0.034(4) Uani 1 1 d U . .
H11B H -0.9032 0.0401 -0.0465 0.040 Uiso 1 1 calc R . .
C12B C -0.8981(11) 0.1107(5) 0.0087(9) 0.024(3) Uani 1 1 d U . .
H12B H -0.8286 0.1146 0.0148 0.029 Uiso 1 1 calc R . .
C13B C -0.9534(11) 0.1508(5) 0.0398(9) 0.024(3) Uani 1 1 d U . .
C14B C -1.0536(12) 0.1433(5) 0.0329(9) 0.030(3) Uani 1 1 d U . .
H14B H -1.0920 0.1679 0.0593 0.036 Uiso 1 1 calc R . .
C15B C -1.0950(11) 0.0993(5) -0.0132(9) 0.026(3) Uani 1 1 d U . .
H15B H -1.1650 0.0961 -0.0239 0.031 Uiso 1 1 calc R . .
C21B C -0.9085(10) 0.2008(5) 0.0912(8) 0.020(3) Uani 1 1 d U . .
C22B C -0.9239(10) 0.2513(5) 0.0450(8) 0.018(3) Uani 1 1 d U . .
C23B C -0.8809(10) 0.3007(5) 0.0836(8) 0.021(3) Uani 1 1 d U . .
C24B C -0.8284(9) 0.2980(5) 0.1750(8) 0.017(3) Uani 1 1 d U . .
C25B C -0.8143(10) 0.2491(5) 0.2236(8) 0.019(3) Uani 1 1 d U . .
C26B C -0.8533(10) 0.2007(5) 0.1773(9) 0.022(3) Uani 1 1 d U . .
C31B C -0.9776(11) 0.2550(6) -0.0524(9) 0.031(4) Uani 1 1 d U . .
H31B H -1.0026 0.2229 -0.0831 0.037 Uiso 1 1 calc R . .
C32B C -0.9909(11) 0.3046(6) -0.0978(10) 0.033(4) Uani 1 1 d U . .
H32B H -1.0249 0.3060 -0.1585 0.040 Uiso 1 1 calc R . .
C33B C -0.9524(11) 0.3535(6) -0.0515(10) 0.035(4) Uani 1 1 d U . .
H33B H -0.9662 0.3876 -0.0799 0.042 Uiso 1 1 calc R . .
C34B C -0.8980(10) 0.3507(5) 0.0304(10) 0.033(4) Uani 1 1 d U . .
H34B H -0.8681 0.3830 0.0566 0.040 Uiso 1 1 calc R . .
C41B C -0.8383(11) 0.1522(5) 0.2255(8) 0.030(4) Uani 1 1 d U . .
H41B H -0.8648 0.1193 0.1985 0.036 Uiso 1 1 calc R . .
C42B C -0.7853(11) 0.1523(5) 0.3118(9) 0.032(4) Uani 1 1 d U . .
H42B H -0.7752 0.1195 0.3449 0.038 Uiso 1 1 calc R . .
C43B C -0.7466(11) 0.2001(6) 0.3505(9) 0.035(4) Uani 1 1 d U . .
H43B H -0.7079 0.1992 0.4097 0.042 Uiso 1 1 calc R . .
C44B C -0.7609(11) 0.2464(6) 0.3093(9) 0.029(4) Uani 1 1 d U . .
H44B H -0.7341 0.2785 0.3391 0.035 Uiso 1 1 calc R . .
N51B N -0.6902(9) 0.4404(4) 0.2983(7) 0.022(3) Uani 1 1 d U . .
C51B C -0.7872(10) 0.4346(5) 0.2895(8) 0.022(3) Uani 1 1 d U . .
H51B H -0.8241 0.4610 0.3138 0.027 Uiso 1 1 calc R . .
C52B C -0.8358(11) 0.3890(5) 0.2437(9) 0.028(3) Uani 1 1 d U . .
H52B H -0.9056 0.3858 0.2355 0.034 Uiso 1 1 calc R . .
C53B C -0.7835(10) 0.3494(5) 0.2114(8) 0.016(3) Uani 1 1 d U . .
N1A N -0.4353(7) 0.5063(5) 0.2532(5) 0.030(3) Uani 1 1 d . . .
O2A O -0.3569(7) 0.5174(4) 0.3224(8) 0.083(4) Uani 1 1 d . . .
O3A O -0.4162(13) 0.5268(6) 0.1882(9) 0.122(6) Uani 1 1 d . . .
N1B N -0.816(2) 0.5120(5) 0.4863(17) 0.171(13) Uani 1 1 d . . .
O3B O -0.8197(8) 0.5204(4) 0.5664(9) 0.073(4) Uani 1 1 d . . .
N100 N -0.3158(16) 0.3501(11) 0.3220(11) 0.131(7) Uani 1 1 d U . .
O101 O -0.371(2) 0.3852(13) 0.2939(13) 0.35(2) Uani 1 1 d . . .
O102 O -0.3372(13) 0.3008(9) 0.3263(10) 0.168(9) Uani 1 1 d . . .
C101 C -0.2038(8) 0.3593(5) 0.3549(7) 0.074(4) Uani 1 1 d GU . .
C102 C -0.1414(11) 0.3145(3) 0.3692(9) 0.103(6) Uani 1 1 d GU . .
H102 H -0.1680 0.2791 0.3585 0.123 Uiso 1 1 calc R . .
C103 C -0.0401(10) 0.3216(5) 0.3991(9) 0.132(9) Uani 1 1 d GU . .
H103 H 0.0025 0.2911 0.4089 0.159 Uiso 1 1 calc R . .
C104 C -0.0012(8) 0.3735(7) 0.4148(8) 0.144(9) Uani 1 1 d GU . .
H104 H 0.0681 0.3783 0.4353 0.173 Uiso 1 1 calc R . .
C105 C -0.0635(13) 0.4182(5) 0.4006(10) 0.135(8) Uani 1 1 d GU . .
H105 H -0.0369 0.4536 0.4113 0.162 Uiso 1 1 calc R . .
C106 C -0.1648(12) 0.4111(3) 0.3706(9) 0.083(5) Uani 1 1 d GU . .
H106 H -0.2075 0.4417 0.3609 0.100 Uiso 1 1 calc R . .
N200 N 1.3113(8) -0.0355(5) 0.0023(8) 0.053(3) Uani 1 1 d U . .
O201 O 1.3590(8) -0.0554(5) -0.0572(7) 0.094(4) Uani 1 1 d . . .
O202 O 1.2143(7) -0.0379(4) -0.0243(7) 0.083(3) Uani 1 1 d . . .
C201 C 1.3561(6) -0.0110(3) 0.0796(6) 0.052(3) Uani 1 1 d GU . .
C202 C 1.3019(6) 0.0068(4) 0.1412(7) 0.082(5) Uani 1 1 d GU . .
H202 H 1.2317 0.0040 0.1278 0.098 Uiso 1 1 calc R . .
C203 C 1.3503(9) 0.0287(3) 0.2223(6) 0.095(5) Uani 1 1 d GU . .
H203 H 1.3133 0.0408 0.2644 0.114 Uiso 1 1 calc R . .
C204 C 1.4530(9) 0.0327(3) 0.2419(5) 0.096(5) Uani 1 1 d GU . .
H204 H 1.4861 0.0476 0.2973 0.115 Uiso 1 1 calc R . .
C205 C 1.5071(6) 0.0149(3) 0.1803(7) 0.066(4) Uani 1 1 d GU . .
H205 H 1.5773 0.0177 0.1937 0.080 Uiso 1 1 calc R . .
C206 C 1.4587(6) -0.0069(3) 0.0992(6) 0.055(3) Uani 1 1 d GU . .
H206 H 1.4958 -0.0191 0.0571 0.066 Uiso 1 1 calc R . .
O2B O -0.8250(10) 0.4536(5) 0.4770(8) 0.113(4) Uiso 1 1 d . . .

loop_
_atom_site_aniso_label
_atom_site_aniso_U_11
_atom_site_aniso_U_22
_atom_site_aniso_U_33
_atom_site_aniso_U_23
_atom_site_aniso_U_13
_atom_site_aniso_U_12
Cu1 0.0289(5) 0.0050(3) 0.0229(4) 0.0003(9) -0.0106(3) -0.0012(9)
O1A 0.031(7) 0.141(12) 0.052(9) -0.001(7) 0.023(6) -0.016(7)
O1B 0.046(7) 0.025(4) 0.048(7) 0.003(5) 0.013(6) 0.010(5)
N11A 0.020(7) 0.013(5) 0.029(6) 0.006(5) 0.001(5) 0.004(4)
C11A 0.032(8) 0.004(5) 0.022(6) -0.001(4) -0.005(6) 0.004(5)
C12A 0.040(9) 0.000(4) 0.024(5) 0.010(4) 0.000(6) 0.001(4)
C13A 0.025(8) 0.011(5) 0.022(6) 0.000(4) -0.009(6) 0.003(4)
C14A 0.036(9) 0.014(6) 0.026(6) -0.001(5) -0.012(6) 0.002(6)
C15A 0.061(11) 0.005(5) 0.035(6) -0.017(5) 0.002(7) 0.010(5)
C21A 0.019(5) 0.016(6) 0.025(7) 0.012(5) -0.007(6) 0.005(4)
C22A 0.023(5) 0.020(6) 0.037(9) 0.005(6) 0.005(7) 0.007(5)
C23A 0.018(5) 0.014(5) 0.010(6) 0.002(4) 0.000(5) -0.004(4)
C24A 0.026(5) 0.011(5) 0.024(7) 0.005(5) 0.010(6) 0.002(4)
C25A 0.021(5) 0.010(5) 0.009(6) 0.003(4) -0.001(5) 0.000(4)
C26A 0.031(6) 0.010(5) 0.034(8) 0.004(5) 0.000(6) 0.001(4)
C31A 0.030(6) 0.016(7) 0.031(8) 0.000(6) 0.001(6) 0.009(4)
C32A 0.010(6) 0.039(7) 0.039(8) -0.008(6) -0.003(5) 0.008(4)
C33A 0.023(6) 0.023(6) 0.023(7) -0.002(6) -0.003(6) -0.014(5)
C34A 0.023(6) 0.032(7) 0.037(9) 0.004(6) -0.005(7) -0.012(5)
C41A 0.033(6) 0.011(6) 0.030(8) 0.014(5) 0.008(6) 0.006(5)
C42A 0.043(7) 0.032(8) 0.070(11) 0.016(8) 0.023(8) 0.001(7)
C43A 0.017(6) 0.024(6) 0.031(8) 0.010(5) 0.006(5) 0.005(4)
C44A 0.013(5) 0.019(6) 0.031(8) 0.004(6) -0.004(5) 0.004(4)
N51A 0.025(7) 0.006(5) 0.014(5) -0.005(4) -0.014(5) -0.007(4)
C51A 0.011(6) 0.014(5) 0.013(5) 0.005(4) -0.010(5) -0.001(4)
C52A 0.034(10) 0.020(6) 0.021(6) 0.005(5) 0.001(6) 0.007(6)
C53A 0.022(7) 0.008(5) 0.034(6) 0.017(5) 0.003(6) -0.002(4)
C54A 0.027(8) 0.026(6) 0.031(6) -0.012(5) 0.008(6) 0.006(5)
C55A 0.041(10) 0.030(7) 0.013(6) 0.010(5) 0.005(6) 0.000(6)
C54B 0.016(6) 0.033(8) 0.033(9) -0.016(6) 0.002(7) -0.007(5)
C55B 0.031(7) 0.016(6) 0.026(7) -0.012(5) 0.008(6) -0.007(5)
N11B 0.031(6) 0.002(5) 0.026(6) -0.007(4) 0.009(5) -0.003(4)
C11B 0.030(7) 0.019(7) 0.050(10) 0.005(6) 0.005(8) 0.013(6)
C12B 0.029(7) 0.022(7) 0.021(7) -0.010(5) 0.003(6) -0.008(5)
C13B 0.034(7) 0.015(5) 0.021(7) 0.006(5) 0.003(6) -0.013(5)
C14B 0.045(7) 0.010(6) 0.038(9) -0.010(6) 0.016(8) -0.005(6)
C15B 0.023(7) 0.016(6) 0.036(8) -0.005(5) 0.002(6) -0.001(5)
C21B 0.027(8) 0.015(5) 0.018(6) -0.003(4) 0.005(5) -0.003(5)
C22B 0.019(7) 0.019(5) 0.017(5) -0.007(4) 0.006(5) -0.001(5)
C23B 0.030(9) 0.013(5) 0.020(6) -0.010(4) 0.008(5) -0.005(6)
C24B 0.017(7) 0.018(5) 0.015(5) -0.005(4) -0.002(5) -0.002(5)
C25B 0.018(7) 0.019(5) 0.020(5) -0.010(4) 0.000(5) -0.007(5)
C26B 0.022(8) 0.014(5) 0.027(6) 0.003(4) 0.001(6) -0.001(5)
C31B 0.038(10) 0.030(6) 0.022(6) -0.011(5) -0.002(6) -0.004(7)
C32B 0.033(9) 0.037(7) 0.030(7) 0.006(5) 0.006(6) 0.008(6)
C33B 0.043(10) 0.025(6) 0.037(8) 0.016(6) 0.010(6) -0.002(6)
C34B 0.021(8) 0.017(6) 0.053(8) 0.001(5) -0.012(6) 0.002(5)
C41B 0.069(11) 0.009(5) 0.017(6) -0.001(4) 0.017(6) -0.004(6)
C42B 0.046(10) 0.010(5) 0.032(7) 0.005(5) -0.011(7) 0.005(5)
C43B 0.036(9) 0.031(6) 0.028(7) 0.005(5) -0.015(6) -0.009(6)
C44B 0.043(10) 0.016(5) 0.025(7) 0.004(5) -0.001(6) -0.011(6)
N51B 0.028(6) 0.012(6) 0.018(6) 0.004(4) -0.016(5) 0.001(4)
C51B 0.029(6) 0.015(6) 0.019(7) -0.012(5) -0.006(6) 0.001(5)
C52B 0.023(7) 0.021(7) 0.034(9) -0.011(6) -0.007(6) 0.001(5)
C53B 0.018(6) 0.017(5) 0.013(6) -0.008(5) 0.003(5) 0.000(4)
N1A 0.009(5) 0.077(8) 0.001(3) -0.016(5) -0.005(3) -0.009(5)
O2A 0.037(6) 0.089(8) 0.100(8) 0.001(6) -0.039(6) -0.017(5)
O3A 0.199(16) 0.097(10) 0.091(10) 0.009(8) 0.075(10) -0.104(11)
N1B 0.33(3) 0.032(8) 0.25(2) -0.068(11) 0.28(2) -0.090(13)
O3B 0.045(7) 0.054(7) 0.125(12) 0.068(7) 0.030(7) 0.019(5)
N100 0.119(11) 0.23(2) 0.047(10) -0.011(13) 0.033(10) -0.063(13)
O101 0.42(4) 0.50(5) 0.087(13) -0.006(18) -0.033(18) 0.34(4)
O102 0.145(16) 0.29(2) 0.099(11) -0.093(14) 0.082(10) -0.097(16)
C101 0.116(10) 0.074(8) 0.021(7) 0.005(7) -0.010(8) -0.019(7)
C102 0.209(19) 0.059(7) 0.038(11) 0.013(10) 0.019(14) 0.017(9)
C103 0.185(18) 0.180(17) 0.031(11) 0.032(15) 0.020(14) 0.074(16)
C104 0.141(15) 0.26(3) 0.061(14) -0.011(18) 0.083(13) -0.020(13)
C105 0.173(15) 0.154(16) 0.098(18) -0.070(16) 0.077(18) -0.072(13)
C106 0.172(13) 0.037(6) 0.050(10) 0.001(7) 0.044(12) 0.001(8)
N200 0.024(7) 0.058(9) 0.072(8) 0.006(6) 0.000(6) -0.003(6)
O201 0.087(8) 0.119(9) 0.079(7) -0.057(7) 0.020(6) -0.004(7)
O202 0.045(7) 0.096(8) 0.102(8) -0.006(6) -0.001(6) -0.005(5)
C201 0.047(6) 0.049(8) 0.060(7) 0.003(5) 0.009(5) -0.005(5)
C202 0.123(11) 0.052(11) 0.102(10) 0.048(7) 0.096(9) 0.063(9)
C203 0.125(12) 0.087(12) 0.105(11) 0.030(9) 0.095(11) 0.047(11)
C204 0.120(12) 0.022(8) 0.178(13) 0.069(8) 0.109(11) 0.033(8)
C205 0.046(8) 0.065(10) 0.091(10) 0.027(7) 0.017(6) -0.005(6)
C206 0.011(5) 0.038(8) 0.117(10) 0.048(7) 0.014(5) -0.007(5)

loop_
_atom_type_symbol
_atom_type_description
_atom_type_scat_dispersion_real
_atom_type_scat_dispersion_imag
_atom_type_scat_source
C C 0.0033 0.0016 'International Tables Vol C Tables 4.2.6.8 and 6.1.1.4'
H H 0.0000 0.0000 'International Tables Vol C Tables 4.2.6.8 and 6.1.1.4'
N N 0.0061 0.0033 'International Tables Vol C Tables 4.2.6.8 and 6.1.1.4'
O O 0.0106 0.0060 'International Tables Vol C Tables 4.2.6.8 and 6.1.1.4'
Cu Cu 0.3201 1.2651 'International Tables Vol C Tables 4.2.6.8 and 6.1.1.4'

loop_
_geom_angle_atom_site_label_1
_geom_angle_atom_site_label_2
_geom_angle_atom_site_label_3
_geom_angle
_geom_angle_site_symmetry_1
_geom_angle_site_symmetry_3
_geom_angle_publ_flag
N11B Cu1 N11A 91.4(5) 4 4_565 ?
N11B Cu1 N51A 175.7(5) 4 . ?
N11A Cu1 N51A 88.8(2) 4_565 . ?
N11B Cu1 N51B 87.0(2) 4 . ?
N11A Cu1 N51B 172.5(5) 4_565 . ?
N51A Cu1 N51B 93.3(4) . . ?
N11B Cu1 O1B 85.3(4) 4 . ?
N11A Cu1 O1B 90.2(4) 4_565 . ?
N51A Cu1 O1B 90.4(4) . . ?
N51B Cu1 O1B 97.0(4) . . ?
N11B Cu1 O1A 97.7(5) 4 . ?
N11A Cu1 O1A 88.7(4) 4_565 . ?
N51A Cu1 O1A 86.7(4) . . ?
N51B Cu1 O1A 84.2(5) . . ?
O1B Cu1 O1A 176.8(3) . . ?
N1A O1A Cu1 148.7(10) . . ?
N1B O1B Cu1 136.4(13) . . ?
C15A N11A C11A 113.1(11) . . ?
C15A N11A Cu1 125.1(10) . 4_464 ?
C11A N11A Cu1 119.2(9) . 4_464 ?
C12A C11A N11A 125.1(12) . . ?
C13A C12A C11A 117.8(13) . . ?
C12A C13A C14A 117.5(12) . . ?
C12A C13A C21A 121.1(12) . . ?
C14A C13A C21A 121.3(13) . . ?
C15A C14A C13A 117.9(13) . . ?
N11A C15A C14A 128.3(13) . . ?
C22A C21A C26A 117.3(12) . . ?
C22A C21A C13A 123.0(13) . . ?
C26A C21A C13A 119.4(12) . . ?
C21A C22A C31A 120.6(13) . . ?
C21A C22A C23A 124.1(14) . . ?
C31A C22A C23A 115.2(14) . . ?
C24A C23A C34A 121.8(12) . . ?
C24A C23A C22A 116.2(12) . . ?
C34A C23A C22A 122.0(13) . . ?
C23A C24A C25A 125.1(12) . . ?
C23A C24A C53A 121.3(12) . . ?
C25A C24A C53A 113.5(11) . . ?
C26A C25A C24A 114.0(12) . . ?
C26A C25A C44A 120.7(12) . . ?
C24A C25A C44A 125.2(11) . . ?
C25A C26A C21A 123.1(13) . . ?
C25A C26A C41A 114.7(12) . . ?
C21A C26A C41A 122.1(11) . . ?
C32A C31A C22A 121.3(13) . . ?
C31A C32A C33A 123.2(13) . . ?
C34A C33A C32A 120.9(14) . . ?
C33A C34A C23A 117.1(13) . . ?
C42A C41A C26A 125.3(12) . . ?
C41A C42A C43A 119.0(13) . . ?
C44A C43A C42A 117.1(13) . . ?
C43A C44A C25A 122.9(12) . . ?
C55A N51A C51A 121.9(11) . . ?
C55A N51A Cu1 119.9(9) . . ?
C51A N51A Cu1 118.3(8) . . ?
N51A C51A C52A 117.5(11) . . ?
C53A C52A C51A 119.9(13) . . ?
C52A C53A C54A 117.3(12) . . ?
C52A C53A C24A 122.2(13) . . ?
C54A C53A C24A 120.5(13) . . ?
C55A C54A C53A 121.5(13) . . ?
N51A C55A C54A 121.2(13) . . ?
C55B C54B C53B 121.0(14) . . ?
N51B C55B C54B 121.3(15) . . ?
C11B N11B C15B 113.2(11) . . ?
C11B N11B Cu1 126.6(10) . 4_454 ?
C15B N11B Cu1 119.8(9) . 4_454 ?
C12B C11B N11B 125.7(14) . . ?
C11B C12B C13B 119.0(15) . . ?
C14B C13B C12B 119.4(12) . . ?
C14B C13B C21B 116.3(13) . . ?
C12B C13B C21B 124.0(13) . . ?
C15B C14B C13B 117.2(14) . . ?
C14B C15B N11B 125.1(14) . . ?
C26B C21B C22B 118.1(12) . . ?
C26B C21B C13B 125.1(12) . . ?
C22B C21B C13B 116.8(11) . . ?
C23B C22B C21B 122.4(12) . . ?
C23B C22B C31B 115.4(12) . . ?
C21B C22B C31B 121.9(12) . . ?
C22B C23B C24B 116.4(12) . . ?
C22B C23B C34B 118.9(12) . . ?
C24B C23B C34B 124.6(11) . . ?
C25B C24B C23B 122.6(12) . . ?
C25B C24B C53B 122.6(11) . . ?
C23B C24B C53B 114.6(11) . . ?
C44B C25B C24B 122.4(12) . . ?
C44B C25B C26B 120.3(13) . . ?
C24B C25B C26B 117.2(11) . . ?
C21B C26B C41B 119.8(12) . . ?
C21B C26B C25B 123.1(12) . . ?
C41B C26B C25B 117.0(12) . . ?
C32B C31B C22B 121.6(13) . . ?
C31B C32B C33B 119.4(13) . . ?
C34B C33B C32B 120.0(13) . . ?
C33B C34B C23B 124.2(13) . . ?
C42B C41B C26B 119.8(12) . . ?
C43B C42B C41B 119.9(12) . . ?
C44B C43B C42B 122.6(13) . . ?
C43B C44B C25B 120.3(14) . . ?
C55B N51B C51B 121.1(12) . . ?
C55B N51B Cu1 118.5(10) . . ?
C51B N51B Cu1 119.9(10) . . ?
N51B C51B C52B 120.0(13) . . ?
C53B C52B C51B 121.0(14) . . ?
C52B C53B C54B 115.0(12) . . ?
C52B C53B C24B 122.7(13) . . ?
C54B C53B C24B 121.7(12) . . ?
O1A N1A O3A 124.3(14) . . ?
O1A N1A O2A 117.8(11) . . ?
O3A N1A O2A 106.3(12) . . ?
O3B N1B O1B 106(2) . . ?
O3B N1B O2B 103.9(14) . . ?
O1B N1B O2B 81.4(13) . . ?
O101 N100 O102 127(3) . . ?
O101 N100 C101 122(3) . . ?
O102 N100 C101 111(2) . . ?
C102 C101 C106 120.0 . . ?
C102 C101 N100 118.8(14) . . ?
C106 C101 N100 121.2(14) . . ?
C103 C102 C101 120.0 . . ?
C102 C103 C104 120.0 . . ?
C105 C104 C103 120.0 . . ?
C104 C105 C106 120.0 . . ?
C105 C106 C101 120.0 . . ?
O202 N200 O201 113.0(11) . . ?
O202 N200 C201 122.7(12) . . ?
O201 N200 C201 124.1(11) . . ?
N200 C201 C202 121.2(9) . . ?
N200 C201 C206 118.7(9) . . ?
C202 C201 C206 120.0 . . ?
C201 C202 C203 120.0 . . ?
C202 C203 C204 120.0 . . ?
C203 C204 C205 120.0 . . ?
C206 C205 C204 120.0 . . ?
C205 C206 C201 120.0 . . ?

loop_
_geom_bond_atom_site_label_1
_geom_bond_atom_site_label_2
_geom_bond_distance
_geom_bond_site_symmetry_2
_geom_bond_publ_flag
Cu1 N11B 1.994(10) 4 ?
Cu1 N11A 2.020(10) 4_565 ?
Cu1 N51A 2.027(10) . ?
Cu1 N51B 2.055(10) . ?
Cu1 O1B 2.404(12) . ?
Cu1 O1A 2.420(13) . ?
O1A N1A 1.171(15) . ?
O1B N1B 1.32(3) . ?
N11A C15A 1.275(17) . ?
N11A C11A 1.413(16) . ?
N11A Cu1 2.020(10) 4_464 ?
C11A C12A 1.378(14) . ?
C12A C13A 1.370(17) . ?
C13A C14A 1.441(18) . ?
C13A C21A 1.448(16) . ?
C14A C15A 1.354(17) . ?
C21A C22A 1.353(19) . ?
C21A C26A 1.433(18) . ?
C22A C31A 1.367(19) . ?
C22A C23A 1.450(18) . ?
C23A C24A 1.354(17) . ?
C23A C34A 1.433(17) . ?
C24A C25A 1.458(17) . ?
C24A C53A 1.558(16) . ?
C25A C26A 1.431(17) . ?
C25A C44A 1.466(17) . ?
C26A C41A 1.456(18) . ?
C31A C32A 1.345(18) . ?
C32A C33A 1.368(16) . ?
C33A C34A 1.333(17) . ?
C41A C42A 1.383(19) . ?
C42A C43A 1.487(17) . ?
C43A C44A 1.383(17) . ?
N51A C55A 1.257(17) . ?
N51A C51A 1.396(15) . ?
C51A C52A 1.442(15) . ?
C52A C53A 1.353(18) . ?
C53A C54A 1.399(18) . ?
C54A C55A 1.376(16) . ?
C54B C55B 1.371(16) . ?
C54B C53B 1.420(17) . ?
C55B N51B 1.298(17) . ?
N11B C11B 1.374(17) . ?
N11B C15B 1.377(17) . ?
N11B Cu1 1.994(10) 4_454 ?
C11B C12B 1.302(17) . ?
C12B C13B 1.394(19) . ?
C13B C14B 1.378(19) . ?
C13B C21B 1.524(17) . ?
C14B C15B 1.357(16) . ?
C21B C26B 1.378(16) . ?
C21B C22B 1.427(18) . ?
C22B C23B 1.430(17) . ?
C22B C31B 1.521(17) . ?
C23B C24B 1.436(16) . ?
C23B C34B 1.469(17) . ?
C24B C25B 1.410(18) . ?
C24B C53B 1.470(16) . ?
C25B C44B 1.365(16) . ?
C25B C26B 1.437(17) . ?
C26B C41B 1.398(16) . ?
C31B C32B 1.401(18) . ?
C32B C33B 1.444(19) . ?
C33B C34B 1.321(18) . ?
C41B C42B 1.369(16) . ?
C42B C43B 1.376(17) . ?
C43B C44B 1.302(18) . ?
N51B C51B 1.325(17) . ?
C51B C52B 1.421(15) . ?
C52B C53B 1.366(17) . ?
N1A O3A 1.192(14) . ?
N1A O2A 1.375(11) . ?
N1B O3B 1.26(2) . ?
N1B O2B 1.453(17) . ?
N100 O101 1.17(3) . ?
N100 O102 1.26(2) . ?
N100 C101 1.54(2) . ?
C101 C102 1.3900 . ?
C101 C106 1.3900 . ?
C102 C103 1.3900 . ?
C103 C104 1.3900 . ?
C104 C105 1.3900 . ?
C105 C106 1.3900 . ?
N200 O202 1.317(13) . ?
N200 O201 1.324(15) . ?
N200 C201 1.357(12) . ?
C201 C202 1.3900 . ?
C201 C206 1.3900 . ?
C202 C203 1.3900 . ?
C203 C204 1.3900 . ?
C204 C205 1.3900 . ?
C205 C206 1.3900 . ?
